data_4021160
loop_
_publ_author_name
'Ya-Li Chen'
'Jiang-Qin Sun'
'Xin Wei'
'Wai-Yeung Wong'
'Albert W. M. Lee'

_publ_section_title
;
 Generation of Synthetic Equivalents of Benzdiynes from Benzobisoxadisiloles
;
_journal_name_full 'Journal of Organic Chemistry'
_journal_page_first 7190
_journal_page_last 7197
_journal_paper_doi 10.1021/jo049091z
_journal_volume 69
_journal_year 2004
_chemical_formula_sum 'C20 H28 O2 Si4'
_chemical_formula_weight 412.78
_space_group_IT_number 14
_symmetry_cell_setting monoclinic
_symmetry_space_group_name_Hall '-P 2ybc'
_symmetry_space_group_name_H-M 'P 1 21/c 1'
_cell_angle_alpha 90.00
_cell_angle_beta 102.577(17)
_cell_angle_gamma 90.00
_cell_formula_units_Z 2
_cell_length_a 12.861(12)
_cell_length_b 8.918(8)
_cell_length_c 10.364(10)
_cell_measurement_temperature 293(2)
_cell_volume 1160.1(18)
_diffrn_ambient_temperature 293(2)
_exptl_crystal_density_diffrn 1.182
_cod_depositor_comments
;
The following automatic conversions were performed:
'_symmetry_cell_setting' value 'Monoclinic' changed to 'monoclinic'
according to '/home/saulius/struct/CIF-dictionaries/cif_core.dic'
dictionary named 'cif_core.dic' version 2.4.1 from 2010-06-29.

Automatic conversion script
Id: cif_fix_enum 1527 2010-12-29 10:47:43Z saulius 
;
_cod_original_sg_symbol_H-M 'P 21/c'
_cod_database_code 4021160

loop_
_symmetry_equiv_pos_as_xyz
'x, y, z'
'-x, y+1/2, -z+1/2'
'-x, -y, -z'
'x, -y-1/2, z-1/2'

loop_
_atom_site_label
_atom_site_type_symbol
_atom_site_fract_x
_atom_site_fract_y
_atom_site_fract_z
_atom_site_U_iso_or_equiv
_atom_site_adp_type
_atom_site_occupancy
_atom_site_symmetry_multiplicity
_atom_site_calc_flag
_atom_site_refinement_flags
_atom_site_disorder_assembly
_atom_site_disorder_group
C1 C 0.2778(4) 1.2674(4) 0.4703(4) 0.0930(13) Uani 1 1 d . . .
H3 H 0.2359 1.3327 0.5123 0.140 Uiso 1 1 calc R . .
H2 H 0.2770 1.3035 0.3828 0.140 Uiso 1 1 calc R . .
H1 H 0.3498 1.2652 0.5209 0.140 Uiso 1 1 calc R . .
C2 C 0.1423(4) 1.0532(6) 0.5856(4) 0.0791(11) Uani 1 1 d . . .
C3 C 0.4456(2) 0.9432(6) 0.2797(4) 0.0902(13) Uani 1 1 d . . .
H7 H 0.4789 0.8644 0.2402 0.135 Uiso 1 1 calc R . .
H8 H 0.4962 0.9855 0.3525 0.135 Uiso 1 1 calc R . .
H9 H 0.4208 1.0197 0.2151 0.135 Uiso 1 1 calc R . .
C4 C 0.3472(4) 0.6632(5) 0.3651(4) 0.0728(10) Uani 1 1 d . . .
C5 C 0.14860(18) 1.0318(3) 0.2885(2) 0.0449(6) Uani 1 1 d . . .
C6 C 0.0521(2) 1.0977(3) 0.2183(3) 0.0465(6) Uani 1 1 d . . .
C7 C 0.01522(18) 1.0497(3) 0.0925(2) 0.0421(6) Uani 1 1 d . . .
C8 C 0.06807(18) 0.9380(3) 0.0348(2) 0.0409(6) Uani 1 1 d . . .
C9 C 0.1599(2) 0.8718(3) 0.0997(3) 0.0440(6) Uani 1 1 d . . .
C10 C 0.20145(18) 0.9225(3) 0.2308(2) 0.0429(6) Uani 1 1 d . . .
H4 H 0.190(4) 1.066(7) 0.653(5) 0.15(2) Uiso 1 1 d . . .
H5 H 0.088(3) 1.129(5) 0.556(4) 0.097(13) Uiso 1 1 d . . .
H6 H 0.111(4) 0.967(6) 0.582(4) 0.109(18) Uiso 1 1 d . . .
H10 H 0.383(4) 0.648(6) 0.419(5) 0.103(19) Uiso 1 1 d . . .
H11 H 0.363(3) 0.616(5) 0.269(4) 0.098(12) Uiso 1 1 d . . .
H12 H 0.294(3) 0.624(5) 0.408(4) 0.084(11) Uiso 1 1 d . . .
H13 H 0.020(2) 1.177(3) 0.259(3) 0.046(7) Uiso 1 1 d . . .
H14 H 0.192(2) 0.808(3) 0.068(3) 0.045(7) Uiso 1 1 d . . .
O1 O 0.31825(15) 0.9526(3) 0.47584(18) 0.0593(6) Uani 1 1 d . . .
Si1 Si 0.22184(6) 1.07823(10) 0.46024(7) 0.0542(3) Uani 1 1 d . . .
Si2 Si 0.33109(5) 0.86573(10) 0.34021(7) 0.0495(3) Uani 1 1 d . . .

loop_
_atom_site_aniso_label
_atom_site_aniso_U_11
_atom_site_aniso_U_22
_atom_site_aniso_U_33
_atom_site_aniso_U_23
_atom_site_aniso_U_13
_atom_site_aniso_U_12
C1 0.109(3) 0.054(2) 0.099(3) -0.012(2) -0.013(2) -0.013(2)
C2 0.099(3) 0.083(3) 0.053(2) -0.005(2) 0.013(2) 0.025(3)
C3 0.0510(17) 0.136(4) 0.079(2) 0.016(2) 0.0056(15) -0.0193(19)
C4 0.084(2) 0.070(3) 0.066(2) 0.009(2) 0.019(2) 0.025(2)
C5 0.0473(13) 0.0440(15) 0.0409(13) 0.0010(12) 0.0043(10) -0.0029(11)
C6 0.0517(14) 0.0454(15) 0.0420(14) -0.0010(12) 0.0091(11) 0.0033(11)
C7 0.0420(12) 0.0451(15) 0.0385(12) 0.0012(11) 0.0071(10) -0.0016(10)
C8 0.0413(11) 0.0435(15) 0.0376(12) 0.0002(11) 0.0082(9) -0.0022(10)
C9 0.0429(13) 0.0465(15) 0.0431(13) -0.0012(13) 0.0105(10) 0.0011(11)
C10 0.0431(12) 0.0436(15) 0.0414(13) 0.0014(11) 0.0080(10) -0.0027(10)
O1 0.0630(11) 0.0605(13) 0.0464(11) -0.0042(10) -0.0056(8) 0.0101(9)
Si1 0.0663(5) 0.0463(6) 0.0427(5) -0.0046(3) -0.0043(4) 0.0033(3)
Si2 0.0432(4) 0.0587(6) 0.0446(5) 0.0040(4) 0.0049(3) 0.0022(3)

loop_
_geom_bond_atom_site_label_1
_geom_bond_atom_site_label_2
_geom_bond_distance
_geom_bond_site_symmetry_2
_geom_bond_publ_flag
C1 Si1 1.828(4) . ?
C2 Si1 1.834(5) . ?
C3 Si2 1.855(3) . ?
C4 Si2 1.830(5) . ?
C5 C10 1.395(4) . ?
C5 C6 1.422(4) . ?
C5 Si1 1.870(3) . ?
C6 C7 1.356(4) . ?
C7 C8 1.410(4) . ?
C7 C8 1.512(3) 3_575 ?
C8 C9 1.360(4) . ?
C8 C7 1.512(3) 3_575 ?
C9 C10 1.421(4) . ?
C10 Si2 1.871(3) . ?
O1 Si2 1.644(2) . ?
O1 Si1 1.653(2) . ?
Si1 Si2 2.8061(19) . ?
